data_4002904
loop_
_publ_author_name
'Li, Xiaotong'
'Guo, Peijun'
'Kepenekian, Mika\"el'
'Hadar, Ido'
'Katan, Claudine'
'Even, Jacky'
'Stoumpos, Constantinos C.'
'Schaller, Richard D.'
'Kanatzidis, Mercouri G.'

_publ_section_title
;
 Small Cyclic Diammonium Cation Templated (110)-Oriented 2D Halide (X = I,
 Br, Cl) Perovskites with White-Light Emission
;
_journal_issue 9
_journal_name_full 'Chemistry of Materials'
_journal_page_first 3582
_journal_paper_doi 10.1021/acs.chemmater.9b01511
_journal_volume 31
_journal_year 2019
_chemical_formula_sum 'C4 H12 Br4 N2 Pb'
_chemical_formula_weight 615
_space_group_IT_number 14
_space_group_name_Hall '-P 2ybc'
_space_group_name_H-M_alt 'P 1 21/c 1'
_symmetry_cell_setting monoclinic
_symmetry_Int_Tables_number 14
_symmetry_space_group_name_Hall '-P 2ybc'
_symmetry_space_group_name_H-M 'P 1 21/c 1'
_cell_angle_alpha 90
_cell_angle_beta 90.563(2)
_cell_angle_gamma 90
_cell_formula_units_Z 4
_cell_length_a 6.2763(3)
_cell_length_b 20.4600(9)
_cell_length_c 9.6935(4)
_cell_measurement_reflns_used 2257
_cell_measurement_temperature 250
_cell_measurement_theta_max 30.11
_cell_measurement_theta_min 1.99
_cell_volume 1244.71(10)
_diffrn_ambient_temperature 250
_diffrn_measured_fraction_theta_full 1
_diffrn_measured_fraction_theta_max 1
_diffrn_measurement_device 'four-circle diffractometer'
_diffrn_measurement_device_type 'Bruker CCD'
_diffrn_measurement_method '\f and \w scans'
_diffrn_radiation_monochromator graphite
_diffrn_radiation_probe x-ray
_diffrn_radiation_source 'X-ray tube'
_diffrn_radiation_type 'Mo K\a'
_diffrn_radiation_wavelength 0.71073
_diffrn_reflns_av_R_equivalents 0.0602
_diffrn_reflns_av_unetI/netI 0.0296
_diffrn_reflns_limit_h_max 8
_diffrn_reflns_limit_h_min -8
_diffrn_reflns_limit_k_max 28
_diffrn_reflns_limit_k_min -28
_diffrn_reflns_limit_l_max 13
_diffrn_reflns_limit_l_min -13
_diffrn_reflns_number 36153
_diffrn_reflns_theta_full 30.11
_diffrn_reflns_theta_max 30.11
_diffrn_reflns_theta_min 1.99
_exptl_absorpt_coefficient_mu 26.349
_exptl_absorpt_correction_T_max 0.6134
_exptl_absorpt_correction_T_min 0.0561
_exptl_absorpt_correction_type numerical
_exptl_absorpt_process_details APEX-3
_exptl_crystal_colour colorless
_exptl_crystal_density_diffrn 3.2816
_exptl_crystal_description 'rectangular plate'
_exptl_crystal_F_000 1088
_exptl_crystal_size_max 0.354
_exptl_crystal_size_mid 0.066
_exptl_crystal_size_min 0.027
_refine_diff_density_max 1.13
_refine_diff_density_min -1.51
_refine_ls_extinction_method none
_refine_ls_goodness_of_fit_gt 2.20
_refine_ls_goodness_of_fit_ref 2.15
_refine_ls_hydrogen_treatment constr
_refine_ls_number_constraints 53
_refine_ls_number_parameters 65
_refine_ls_number_reflns 2257
_refine_ls_number_restraints 6
_refine_ls_R_factor_all 0.0314
_refine_ls_R_factor_gt 0.0288
_refine_ls_shift/su_max 0.0407
_refine_ls_shift/su_mean 0.0061
_refine_ls_structure_factor_coef Fsqd
_refine_ls_weighting_details w=1/(\s^2^(I)+0.0004I^2^)
_refine_ls_weighting_scheme sigma
_refine_ls_wR_factor_gt 0.0820
_refine_ls_wR_factor_ref 0.0826
_reflns_number_gt 2113
_reflns_number_total 2257
_reflns_threshold_expression I>2\s(I)
_cod_data_source_file cm9b01511_si_005.cif
_cod_data_source_block I
_cod_depositor_comments
;
The following automatic conversions were performed:

'_diffrn_radiation_probe' value 'X-ray' changed to 'x-ray' according
to
/home/data/users/saulius/crontab/automatic-downloads/rss-feeds/ACS/lib/dictionaries/cif_core.dic
dictionary named 'cif_core.dic' version 2.4.2 from 2011-04-26.

Automatic conversion script
Id: cif_fix_values 4973 2017-02-22 13:04:09Z antanas 

 Adding full bibliography for 4002903--4002906.cif.
;
_cod_original_sg_symbol_Hall '-P 2ycb'
_cod_original_formula_sum 'C4 H12 Br4 N2 Pb1'
_cod_database_code 4002904

loop_
_space_group_symop_id
_space_group_symop_operation_xyz
1 x,y,z
2 -x,y+1/2,-z+1/2
3 -x,-y,-z
4 x,-y+1/2,z+1/2

loop_
_atom_site_label
_atom_site_type_symbol
_atom_site_fract_x
_atom_site_fract_y
_atom_site_fract_z
_atom_site_adp_type
_atom_site_U_iso_or_equiv
_atom_site_site_symmetry_multiplicity
_atom_site_occupancy
_atom_site_calc_flag
Pb1 Pb 0.74279(4) 0.155826(13) 0.15056(3) Uani 0.02663(11) 4 1 d
Br1 Br 0.74825(9) 0.05477(3) -0.05311(7) Uani 0.0274(2) 4 1 d
Br2 Br 0.29446(12) 0.74991(4) 0.09247(8) Uani 0.0402(3) 4 1 d
Br3 Br 1.20352(12) 0.17160(5) 0.14262(8) Uani 0.0487(3) 4 1 d
Br4 Br 0.79056(15) 0.05457(4) 0.36702(8) Uani 0.0492(3) 4 1 d
N2 N 0.2487(9) 0.4264(3) 0.3429(5) Uiso 0.0406(7) 4 1 d
N1 N 0.1352(8) 0.3384(3) 0.0306(6) Uiso 0.0406(7) 4 1 d
C3 C 0.4388(9) 0.3765(4) 0.1468(5) Uiso 0.0406(7) 4 1 d
C4 C 0.3307(9) 0.3790(3) 0.0082(6) Uiso 0.0406(7) 4 1 d
C2 C 0.2661(8) 0.3677(3) 0.2511(6) Uiso 0.0406(7) 4 1 d
C1 C 0.0623(9) 0.3569(4) 0.1722(5) Uiso 0.0406(7) 4 1 d
H1n2 H 0.145206 0.420611 0.40074 Uiso 0.0487 4 1 d
H2n2 H 0.367667 0.431676 0.388364 Uiso 0.0487 4 1 d
H3n2 H 0.223097 0.460853 0.292963 Uiso 0.0487 4 1 d
H1n1 H 0.169453 0.297181 0.029545 Uiso 0.0487 4 1 d
H2n1 H 0.037886 0.349086 -0.029793 Uiso 0.0487 4 1 d
H1c3 H 0.533479 0.339631 0.150271 Uiso 0.0487 4 1 d
H2c3 H 0.511467 0.416988 0.163807 Uiso 0.0487 4 1 d
H1c4 H 0.289603 0.423237 -0.011879 Uiso 0.0487 4 1 d
H2c4 H 0.419273 0.358313 -0.05907 Uiso 0.0487 4 1 d
H1c2 H 0.297416 0.331071 0.309905 Uiso 0.0487 4 1 d
H1c1 H -0.014103 0.32105 0.212039 Uiso 0.0487 4 1 d
H2c1 H -0.016093 0.397158 0.167348 Uiso 0.0487 4 1 d

loop_
_atom_site_aniso_label
_atom_site_aniso_type_symbol
_atom_site_aniso_U_11
_atom_site_aniso_U_22
_atom_site_aniso_U_33
_atom_site_aniso_U_12
_atom_site_aniso_U_13
_atom_site_aniso_U_23
Pb1 Pb 0.02814(17) 0.02871(19) 0.02311(19) -0.00076(9) 0.00312(11) -0.00031(10)
Br1 Br 0.0235(3) 0.0308(4) 0.0278(4) -0.0008(3) -0.0007(3) 0.0006(3)
Br2 Br 0.0497(4) 0.0360(5) 0.0350(5) -0.0049(3) -0.0014(3) 0.0069(3)
Br3 Br 0.0323(4) 0.0765(7) 0.0375(5) -0.0100(4) 0.0037(3) -0.0107(4)
Br4 Br 0.0802(6) 0.0361(5) 0.0312(5) 0.0025(4) -0.0008(4) 0.0008(3)

loop_
_atom_type_symbol
_atom_type_scat_dispersion_real
_atom_type_scat_dispersion_imag
_atom_type_scat_source
C 0.0033 0.0016 'International Tables Vol C tables 4.2.6.8 and 6.1.1.1'
H 0.0000 0.0000 'International Tables Vol C tables 4.2.6.8 and 6.1.1.1'
Br -0.2901 2.4595 'International Tables Vol C tables 4.2.6.8 and 6.1.1.1'
N 0.0061 0.0033 'International Tables Vol C tables 4.2.6.8 and 6.1.1.1'
Pb -3.3944 10.1111 'International Tables Vol C tables 4.2.6.8 and 6.1.1.1'

loop_
_geom_angle_atom_site_label_1
_geom_angle_atom_site_label_2
_geom_angle_atom_site_label_3
_geom_angle_site_symmetry_1
_geom_angle_site_symmetry_3
_geom_angle
Br1 Pb1 Br2 . 2_645 170.66(2)
Br1 Pb1 Br2 . 3_665 85.72(2)
Br1 Pb1 Br3 . 1_455 94.11(2)
Br1 Pb1 Br3 . . 92.48(2)
Br1 Pb1 Br4 . . 88.94(2)
Br2 Pb1 Br2 2_645 3_665 102.59(2)
Br2 Pb1 Br3 2_645 1_455 83.03(2)
Br2 Pb1 Br3 2_645 . 91.98(2)
Br2 Pb1 Br4 2_645 . 82.84(2)
Br2 Pb1 Br3 3_665 1_455 81.59(2)
Br2 Pb1 Br3 3_665 . 88.74(2)
Br2 Pb1 Br4 3_665 . 174.49(2)
Br3 Pb1 Br3 1_455 . 167.85(3)
Br3 Pb1 Br4 1_455 . 100.15(2)
Br3 Pb1 Br4 . . 90.15(3)
Pb1 Br1 N2 . 2_645 98.53(10)
Pb1 Br1 N2 . 4_554 96.21(10)
Pb1 Br1 N2 . 4_654 98.21(10)
N2 Br1 N2 2_645 4_554 106.19(14)
N2 Br1 N2 2_645 4_654 106.10(14)
N2 Br1 N2 4_554 4_654 142.04(13)
Pb1 Br2 Pb1 2_655 3_665 171.20(3)
Pb1 Br2 N1 2_655 3_565 83.68(9)
Pb1 Br2 N1 3_665 3_565 90.59(9)
Pb1 Br3 Pb1 . 1_655 167.85(4)
Pb1 Br3 N2 . 4_654 92.66(10)
Pb1 Br3 N1 . 1_655 89.87(9)
Pb1 Br3 N1 . 4_655 81.14(8)
Pb1 Br3 N2 1_655 4_654 82.95(9)
Pb1 Br3 N1 1_655 1_655 102.24(9)
Pb1 Br3 N1 1_655 4_655 95.42(8)
N2 Br3 N1 4_654 1_655 107.38(13)
N2 Br3 N1 4_654 4_655 142.45(13)
N1 Br3 N1 1_655 4_655 109.59(12)
Pb1 Br4 N2 . 2_645 96.42(10)
Pb1 Br4 N1 . 4_655 86.57(9)
N2 Br4 N1 2_645 4_655 145.40(14)
Br1 N2 Br1 2_655 4_455 73.90(12)
Br1 N2 Br1 2_655 4_555 73.81(12)
Br1 N2 Br3 2_655 4_455 86.82(12)
Br1 N2 Br4 2_655 2_655 75.63(13)
Br1 N2 C2 2_655 . 175.3(4)
Br1 N2 H1n2 2_655 . 73.26
Br1 N2 H2n2 2_655 . 65.87
Br1 N2 H3n2 2_655 . 72.55
Br1 N2 Br1 4_455 4_555 142.04(18)
Br1 N2 Br3 4_455 4_455 74.58(11)
Br1 N2 Br4 4_455 2_655 91.68(14)
Br1 N2 C2 4_455 . 110.3(3)
Br1 N2 H1n2 4_455 . 26.94
Br1 N2 H2n2 4_455 . 129.76
Br1 N2 H3n2 4_455 . 84.54
Br1 N2 Br3 4_555 4_455 84.23(12)
Br1 N2 Br4 4_555 2_655 99.13(15)
Br1 N2 C2 4_555 . 101.5(3)
Br1 N2 H1n2 4_555 . 122.08
Br1 N2 H2n2 4_555 . 12.72
Br1 N2 H3n2 4_555 . 104.14
Br3 N2 Br4 4_455 2_655 160.28(19)
Br3 N2 C2 4_455 . 92.3(3)
Br3 N2 H1n2 4_455 . 47.86
Br3 N2 H2n2 4_455 . 74.39
Br3 N2 H3n2 4_455 . 154.1
Br4 N2 C2 2_655 . 105.9(3)
Br4 N2 H1n2 2_655 . 116.7
Br4 N2 H2n2 2_655 . 105.61
Br4 N2 H3n2 2_655 . 7.23
C2 N2 H1n2 . . 109.47
C2 N2 H2n2 . . 109.47
C2 N2 H3n2 . . 109.47
H1n2 N2 H2n2 . . 109.47
H1n2 N2 H3n2 . . 109.47
H2n2 N2 H3n2 . . 109.47
Br2 N1 Br3 3_565 1_455 72.46(11)
Br2 N1 Br3 3_565 4_454 74.01(10)
Br2 N1 Br4 3_565 4_454 71.89(10)
Br2 N1 C4 3_565 . 151.5(4)
Br2 N1 C1 3_565 . 101.8(3)
Br2 N1 H1n1 3_565 . 71.38
Br2 N1 H2n1 3_565 . 50.02
Br3 N1 Br3 1_455 4_454 103.49(14)
Br3 N1 Br4 1_455 4_454 144.17(17)
Br3 N1 C4 1_455 . 118.3(4)
Br3 N1 C1 1_455 . 90.0(4)
Br3 N1 H1n1 1_455 . 19.57
Br3 N1 H2n1 1_455 . 121.43
Br3 N1 Br4 4_454 4_454 69.84(10)
Br3 N1 C4 4_454 . 77.7(3)
Br3 N1 C1 4_454 . 163.5(4)
Br3 N1 H1n1 4_454 . 84.6
Br3 N1 H2n1 4_454 . 55.4
Br4 N1 C4 4_454 . 95.3(3)
Br4 N1 C1 4_454 . 93.7(3)
Br4 N1 H1n1 4_454 . 139.71
Br4 N1 H2n1 4_454 . 25.67
C4 N1 C1 . . 104.4(5)
C4 N1 H1n1 . . 109.47
C4 N1 H2n1 . . 109.47
C1 N1 H1n1 . . 109.47
C1 N1 H2n1 . . 109.47
H1n1 N1 H2n1 . . 114.07
C4 C3 C2 . . 106.5(4)
C4 C3 H1c3 . . 109.47
C4 C3 H2c3 . . 109.47
C2 C3 H1c3 . . 109.47
C2 C3 H2c3 . . 109.47
H1c3 C3 H2c3 . . 112.27
N1 C4 C3 . . 102.4(5)
N1 C4 H1c4 . . 109.47
N1 C4 H2c4 . . 109.47
C3 C4 H1c4 . . 109.47
C3 C4 H2c4 . . 109.47
H1c4 C4 H2c4 . . 115.73
N2 C2 C3 . . 111.2(5)
N2 C2 C1 . . 110.7(5)
N2 C2 H1c2 . . 106.71
C3 C2 C1 . . 107.0(4)
C3 C2 H1c2 . . 110.42
C1 C2 H1c2 . . 110.93
N1 C1 C2 . . 103.7(4)
N1 C1 H1c1 . . 109.47
N1 C1 H2c1 . . 109.47
C2 C1 H1c1 . . 109.47
C2 C1 H2c1 . . 109.47
H1c1 C1 H2c1 . . 114.67

loop_
_geom_bond_atom_site_label_1
_geom_bond_atom_site_label_2
_geom_bond_site_symmetry_2
_geom_bond_distance
Pb1 Br1 . 2.8593(7)
Pb1 Br2 2_645 3.1585(8)
Pb1 Br2 3_665 3.0518(8)
Pb1 Br3 1_455 3.4001(9)
Pb1 Br3 . 2.9114(9)
Pb1 Br4 . 2.9617(9)
Br1 N2 2_645 3.325(6)
Br1 N2 4_554 3.307(6)
Br1 N2 4_654 3.331(6)
Br2 N1 3_565 3.449(5)
Br3 N2 4_654 3.543(6)
Br3 N1 1_655 3.605(6)
Br3 N1 4_655 3.795(5)
Br4 N2 2_645 3.328(6)
Br4 N1 4_655 3.453(5)
N2 C2 . 1.500(8)
N2 H1n2 . 0.87
N2 H2n2 . 0.87
N2 H3n2 . 0.87
N1 C4 . 1.500(8)
N1 C1 . 1.500(8)
N1 H1n1 . 0.87
N1 H2n1 . 0.87
C3 C4 . 1.500(8)
C3 C2 . 1.500(8)
C3 H1c3 . 0.96
C3 H2c3 . 0.96
C4 H1c4 . 0.96
C4 H2c4 . 0.96
C2 C1 . 1.500(7)
C2 H1c2 . 0.96
C1 H1c1 . 0.96
C1 H2c1 . 0.96

loop_
_geom_hbond_atom_site_label_D
_geom_hbond_atom_site_label_H
_geom_hbond_atom_site_label_A
_geom_hbond_site_symmetry_A
_geom_hbond_distance_DH
_geom_hbond_distance_HA
_geom_hbond_distance_DA
_geom_hbond_angle_DHA
N2 H2n2 Br1 4_555 0.87 2.47 3.307(6) 162.82
N2 H3n2 Br4 2_655 0.87 2.47 3.328(6) 170.23

loop_
_restr_distance_atom_site_label_1
_restr_distance_atom_site_label_2
_restr_distance_target
_restr_distance_target_weight_param
N1 C1 1.5 0.001
C1 C2 1.5 0.001
C2 C3 1.5 0.001
C3 C4 1.5 0.001
C4 N1 1.5 0.001
C2 N2 1.5 0.001
